data_7161217
loop_
_publ_author_name
'Song, Weihong'
'Ye, Yu-xiao'
'Wu, Jing-dong'
'Li, Jun-Jie'
'Jiang, Xiao-Mei'
'Zhao, Rong-bin'
'Yu, Wei-Guo'
'Xiang, Ziwei'

_publ_section_title
;
 Synthesis of aza-\b-lactams via B(C6F5)3-catalyzed Wolff
 rearrangement/[2+2] cascade cyclization of \a-diazoketones with diazenes
;
_journal_name_full 'Organic &amp; Biomolecular Chemistry'
_journal_paper_doi 10.1039/D6OB00455E
_journal_year 2026
_chemical_formula_moiety 'C23 H19 F N2 O3'
_chemical_formula_sum 'C23 H19 F N2 O3'
_chemical_formula_weight 390.40
_space_group_crystal_system monoclinic
_space_group_IT_number 14
_space_group_name_Hall '-P 2ybc'
_space_group_name_H-M_alt 'P 1 21/c 1'
_atom_sites_solution_hydrogens geom
_atom_sites_solution_primary dual
_audit_creation_date 2025-12-21
_audit_creation_method
;
Olex2 1.2
(compiled 2018.05.29 svn.r3508 for OlexSys, GUI svn.r5506)
;
_audit_update_record
;
2026-02-04 deposited with the CCDC.	2026-06-08 downloaded from the CCDC.
;
_cell_angle_alpha 90
_cell_angle_beta 95.905(10)
_cell_angle_gamma 90
_cell_formula_units_Z 4
_cell_length_a 15.864(5)
_cell_length_b 11.530(3)
_cell_length_c 10.602(3)
_cell_measurement_reflns_used 3024
_cell_measurement_temperature 149(2)
_cell_measurement_theta_max 68.19
_cell_measurement_theta_min 2.79
_cell_volume 1928.9(10)
_computing_cell_refinement 'SAINT V8.40B (?, 2016)'
_computing_data_reduction 'SAINT V8.40B (?, 2016)'
_computing_molecular_graphics 'Olex2 (Dolomanov et al., 2009)'
_computing_publication_material 'Olex2 (Dolomanov et al., 2009)'
_computing_structure_refinement 'XL (Sheldrick, 2008)'
_computing_structure_solution 'XT (Sheldrick, 2015)'
_diffrn_ambient_temperature 149.0
_diffrn_measured_fraction_theta_full 0.990
_diffrn_measured_fraction_theta_max 0.990
_diffrn_measurement_device_type 'Bruker APEX-II CCD'
_diffrn_measurement_method '\f and \w scans'
_diffrn_radiation_type CuK\a
_diffrn_radiation_wavelength 1.54178
_diffrn_reflns_av_R_equivalents 0.0729
_diffrn_reflns_av_unetI/netI 0.0495
_diffrn_reflns_Laue_measured_fraction_full 0.990
_diffrn_reflns_Laue_measured_fraction_max 0.990
_diffrn_reflns_limit_h_max 18
_diffrn_reflns_limit_h_min -18
_diffrn_reflns_limit_k_max 13
_diffrn_reflns_limit_k_min -13
_diffrn_reflns_limit_l_max 12
_diffrn_reflns_limit_l_min -12
_diffrn_reflns_number 16717
_diffrn_reflns_point_group_measured_fraction_full 0.990
_diffrn_reflns_point_group_measured_fraction_max 0.990
_diffrn_reflns_theta_full 66.492
_diffrn_reflns_theta_max 66.492
_diffrn_reflns_theta_min 2.800
_diffrn_standards_number 0
_exptl_absorpt_coefficient_mu 0.795
_exptl_absorpt_correction_T_max 0.7531
_exptl_absorpt_correction_T_min 0.6559
_exptl_absorpt_correction_type none
_exptl_absorpt_process_details
;
SADABS-2016/2 (Bruker,2016/2) was used for absorption correction.
wR2(int) was 0.1139 before and 0.0681 after correction.
The Ratio of minimum to maximum transmission is 0.8709.
The \l/2 correction factor is Not present.
;
_exptl_crystal_colour colourless
_exptl_crystal_colour_primary colourless
_exptl_crystal_density_diffrn 1.344
_exptl_crystal_description block
_exptl_crystal_F_000 816
_refine_diff_density_max 0.874
_refine_diff_density_min -0.302
_refine_diff_density_rms 0.048
_refine_ls_extinction_method none
_refine_ls_goodness_of_fit_ref 1.062
_refine_ls_hydrogen_treatment constr
_refine_ls_matrix_type full
_refine_ls_number_parameters 263
_refine_ls_number_reflns 3371
_refine_ls_number_restraints 0
_refine_ls_restrained_S_all 1.062
_refine_ls_R_factor_all 0.0619
_refine_ls_R_factor_gt 0.0475
_refine_ls_shift/su_max 0.000
_refine_ls_shift/su_mean 0.000
_refine_ls_structure_factor_coef Fsqd
_refine_ls_weighting_details 'w=1/[\s^2^(Fo^2^)+(0.0631P)^2^+0.6099P] where P=(Fo^2^+2Fc^2^)/3'
_refine_ls_weighting_scheme calc
_refine_ls_wR_factor_gt 0.1239
_refine_ls_wR_factor_ref 0.1355
_reflns_Friedel_coverage 0.000
_reflns_number_gt 2605
_reflns_number_total 3371
_reflns_threshold_expression 'I > 2\s(I)'
_cod_data_source_file d6ob00455e2.cif
_cod_data_source_block t1
_cod_original_cell_volume 1928.9(9)
_cod_database_code 7161217
_shelx_shelxl_version_number 2018/3
_shelx_space_group_comment
;
The symmetry employed for this shelxl refinement is uniquely defined
by the following loop, which should always be used as a source of
symmetry information in preference to the above space-group names.
They are only intended as comments.
;
_olex2_refinement_description
;
1. Fixed Uiso
 At 1.2 times of:
  All C(H) groups, All C(H,H) groups
 At 1.5 times of:
  All C(H,H,H) groups
2.a Secondary CH2 refined with riding coordinates:
 C00L(H00A,H00B)
2.b Aromatic/amide H refined with riding coordinates:
 C009(H009), C00C(H00C), C00D(H00D), C00G(H00G), C00H(H00H), C00I(H00I),
 C00J(H00J), C00K(H00K), C00M(H00M), C00N(H00N), C00P(H00P), C00Q(H00Q),
 C00R(H00R), C00S(H00S)
2.c Idealised Me refined as rotating group:
 C00T(H00E,H00F,H00L)
;
_olex2_submission_special_instructions 'No special instructions were received'

loop_
_space_group_symop_operation_xyz
'x, y, z'
'-x, y+1/2, -z+1/2'
'-x, -y, -z'
'x, -y-1/2, z-1/2'

loop_
_atom_site_label
_atom_site_type_symbol
_atom_site_fract_x
_atom_site_fract_y
_atom_site_fract_z
_atom_site_U_iso_or_equiv
_atom_site_adp_type
_atom_site_occupancy
_atom_site_site_symmetry_order
_atom_site_calc_flag
_atom_site_refinement_flags_posn
_atom_site_refinement_flags_adp
_atom_site_refinement_flags_occupancy
_atom_site_disorder_assembly
_atom_site_disorder_group
O001 O 0.31908(9) 0.39680(14) 0.49486(14) 0.0337(4) Uani 1 1 d . . . . .
O002 O 0.23214(10) 0.49652(14) 0.94481(14) 0.0364(4) Uani 1 1 d . . . . .
O003 O 0.42157(10) 0.48880(14) 0.62213(14) 0.0370(4) Uani 1 1 d . . . . .
F004 F -0.00152(11) 0.05239(15) 0.71245(19) 0.0690(5) Uani 1 1 d . . . . .
N005 N 0.31436(10) 0.38504(15) 0.70200(16) 0.0274(4) Uani 1 1 d . . . . .
N006 N 0.34060(11) 0.43050(15) 0.82777(16) 0.0283(4) Uani 1 1 d . . . . .
C007 C 0.41032(13) 0.38726(17) 0.90802(19) 0.0267(4) Uani 1 1 d . . . . .
C008 C 0.35810(13) 0.43274(18) 0.60493(19) 0.0284(5) Uani 1 1 d . . . . .
C009 C 0.47134(14) 0.32096(18) 0.8580(2) 0.0320(5) Uani 1 1 d . . . . .
H009 H 0.466893 0.303549 0.770003 0.038 Uiso 1 1 calc R . . . .
C00A C 0.16457(13) 0.32241(18) 0.7163(2) 0.0297(5) Uani 1 1 d . . . . .
C00B C 0.26038(14) 0.46043(18) 0.8516(2) 0.0294(5) Uani 1 1 d . . . . .
C00C C 0.41632(14) 0.41508(19) 1.0356(2) 0.0310(5) Uani 1 1 d . . . . .
H00C H 0.373524 0.459992 1.068886 0.037 Uiso 1 1 calc R . . . .
C00D C 0.09802(14) 0.3259(2) 0.7910(2) 0.0330(5) Uani 1 1 d . . . . .
H00D H 0.090924 0.391716 0.842764 0.040 Uiso 1 1 calc R . . . .
C00E C 0.19226(13) 0.52668(18) 0.6329(2) 0.0291(5) Uani 1 1 d . . . . .
C00F C 0.22372(13) 0.42517(18) 0.71609(19) 0.0280(5) Uani 1 1 d . . . . .
C00G C 0.48565(15) 0.37636(19) 1.1138(2) 0.0334(5) Uani 1 1 d . . . . .
H00G H 0.491458 0.396713 1.201105 0.040 Uiso 1 1 calc R . . . .
C00H C 0.12922(14) 0.5128(2) 0.5340(2) 0.0348(5) Uani 1 1 d . . . . .
H00H H 0.103862 0.438881 0.518216 0.042 Uiso 1 1 calc R . . . .
C00I C 0.54643(15) 0.30846(19) 1.0662(2) 0.0383(5) Uani 1 1 d . . . . .
H00I H 0.593372 0.280949 1.120868 0.046 Uiso 1 1 calc R . . . .
C00J C 0.22808(15) 0.6359(2) 0.6546(2) 0.0371(5) Uani 1 1 d . . . . .
H00J H 0.271137 0.646630 0.722741 0.045 Uiso 1 1 calc R . . . .
C00K C 0.17566(15) 0.2257(2) 0.6421(2) 0.0376(5) Uani 1 1 d . . . . .
H00K H 0.221752 0.222578 0.591613 0.045 Uiso 1 1 calc R . . . .
C00L C 0.35536(15) 0.4364(2) 0.3816(2) 0.0380(5) Uani 1 1 d . . . . .
H00A H 0.348565 0.375392 0.315691 0.046 Uiso 1 1 calc R . . . .
H00B H 0.416700 0.451237 0.402198 0.046 Uiso 1 1 calc R . . . .
C00M C 0.53909(15) 0.28036(19) 0.9387(2) 0.0383(5) Uani 1 1 d . . . . .
H00M H 0.580814 0.232902 0.906254 0.046 Uiso 1 1 calc R . . . .
C00N C 0.11960(16) 0.1335(2) 0.6414(2) 0.0426(6) Uani 1 1 d . . . . .
H00N H 0.126474 0.066759 0.590981 0.051 Uiso 1 1 calc R . . . .
C00O C 0.05395(15) 0.1413(2) 0.7155(2) 0.0411(6) Uani 1 1 d . . . . .
C00P C 0.20185(16) 0.7294(2) 0.5781(2) 0.0413(6) Uani 1 1 d . . . . .
H00P H 0.227002 0.803471 0.593652 0.050 Uiso 1 1 calc R . . . .
C00Q C 0.04189(14) 0.2345(2) 0.7907(2) 0.0398(5) Uani 1 1 d . . . . .
H00Q H -0.003984 0.236486 0.841671 0.048 Uiso 1 1 calc R . . . .
C00R C 0.13910(15) 0.7144(2) 0.4793(2) 0.0404(6) Uani 1 1 d . . . . .
H00R H 0.120915 0.778070 0.426548 0.049 Uiso 1 1 calc R . . . .
C00S C 0.10279(15) 0.6064(2) 0.4574(2) 0.0409(6) Uani 1 1 d . . . . .
H00S H 0.059450 0.596071 0.389600 0.049 Uiso 1 1 calc R . . . .
C00T C 0.31217(18) 0.5454(2) 0.3321(2) 0.0471(6) Uani 1 1 d . . . . .
H00E H 0.338108 0.572297 0.257346 0.071 Uiso 1 1 calc GR . . . .
H00F H 0.318322 0.605394 0.397910 0.071 Uiso 1 1 calc GR . . . .
H00L H 0.251867 0.529800 0.308667 0.071 Uiso 1 1 calc GR . . . .

loop_
_atom_site_aniso_label
_atom_site_aniso_U_11
_atom_site_aniso_U_22
_atom_site_aniso_U_33
_atom_site_aniso_U_23
_atom_site_aniso_U_13
_atom_site_aniso_U_12
O001 0.0350(8) 0.0433(9) 0.0230(8) -0.0012(6) 0.0040(6) -0.0027(7)
O002 0.0379(9) 0.0430(9) 0.0296(9) -0.0065(7) 0.0099(6) 0.0019(7)
O003 0.0341(9) 0.0472(9) 0.0297(9) 0.0013(7) 0.0044(6) -0.0098(7)
F004 0.0659(11) 0.0590(10) 0.0822(13) 0.0061(9) 0.0085(9) -0.0287(9)
N005 0.0256(9) 0.0347(10) 0.0217(9) -0.0022(7) 0.0022(6) 0.0000(7)
N006 0.0303(9) 0.0335(9) 0.0212(9) -0.0031(7) 0.0031(7) 0.0012(7)
C007 0.0310(11) 0.0226(10) 0.0263(10) 0.0023(8) 0.0021(8) -0.0040(8)
C008 0.0296(11) 0.0310(11) 0.0249(11) -0.0009(8) 0.0039(8) 0.0036(9)
C009 0.0400(12) 0.0279(11) 0.0277(11) -0.0024(8) 0.0017(9) 0.0004(9)
C00A 0.0302(11) 0.0321(11) 0.0264(11) 0.0035(8) 0.0009(8) -0.0001(9)
C00B 0.0329(11) 0.0283(10) 0.0271(11) 0.0002(8) 0.0038(8) -0.0008(9)
C00C 0.0355(12) 0.0313(11) 0.0269(11) 0.0010(8) 0.0063(8) -0.0035(9)
C00D 0.0307(11) 0.0350(12) 0.0335(12) 0.0044(9) 0.0044(9) 0.0011(9)
C00E 0.0286(11) 0.0319(11) 0.0275(11) -0.0003(8) 0.0054(8) 0.0018(9)
C00F 0.0273(11) 0.0313(11) 0.0260(11) -0.0021(8) 0.0052(8) 0.0008(9)
C00G 0.0432(13) 0.0317(11) 0.0247(11) 0.0045(8) 0.0001(9) -0.0077(10)
C00H 0.0333(12) 0.0361(12) 0.0345(12) 0.0006(9) 0.0002(9) -0.0034(9)
C00I 0.0432(13) 0.0311(11) 0.0383(13) 0.0071(9) -0.0069(10) -0.0004(10)
C00J 0.0356(12) 0.0366(12) 0.0383(13) -0.0002(10) -0.0010(9) -0.0019(10)
C00K 0.0411(13) 0.0377(12) 0.0347(13) -0.0034(10) 0.0067(9) -0.0057(10)
C00L 0.0401(13) 0.0528(14) 0.0225(11) -0.0012(10) 0.0099(9) -0.0001(11)
C00M 0.0424(13) 0.0312(11) 0.0401(13) -0.0003(9) -0.0014(10) 0.0068(10)
C00N 0.0503(15) 0.0343(13) 0.0430(14) -0.0050(10) 0.0048(11) -0.0070(11)
C00O 0.0381(13) 0.0355(12) 0.0485(15) 0.0089(11) -0.0014(10) -0.0118(10)
C00P 0.0437(13) 0.0311(12) 0.0484(15) 0.0015(10) 0.0019(10) -0.0023(10)
C00Q 0.0308(12) 0.0467(14) 0.0425(14) 0.0100(11) 0.0068(9) -0.0013(10)
C00R 0.0409(13) 0.0378(13) 0.0424(14) 0.0092(10) 0.0035(10) 0.0075(10)
C00S 0.0362(13) 0.0462(14) 0.0390(13) 0.0059(10) -0.0031(10) 0.0025(10)
C00T 0.0607(17) 0.0452(14) 0.0372(14) 0.0027(11) 0.0143(12) 0.0007(12)

loop_
_atom_type_symbol
_atom_type_description
_atom_type_scat_dispersion_real
_atom_type_scat_dispersion_imag
_atom_type_scat_source
C C 0.0181 0.0091 'International Tables Vol C Tables 4.2.6.8 and 6.1.1.4'
H H 0.0000 0.0000 'International Tables Vol C Tables 4.2.6.8 and 6.1.1.4'
F F 0.0727 0.0534 'International Tables Vol C Tables 4.2.6.8 and 6.1.1.4'
N N 0.0311 0.0180 'International Tables Vol C Tables 4.2.6.8 and 6.1.1.4'
O O 0.0492 0.0322 'International Tables Vol C Tables 4.2.6.8 and 6.1.1.4'

loop_
_geom_angle_atom_site_label_1
_geom_angle_atom_site_label_2
_geom_angle_atom_site_label_3
_geom_angle
_geom_angle_site_symmetry_1
_geom_angle_site_symmetry_3
_geom_angle_publ_flag
C008 O001 C00L 115.95(17) . . ?
N006 N005 C00F 89.12(14) . . ?
C008 N005 N006 114.38(16) . . ?
C008 N005 C00F 119.36(16) . . ?
C007 N006 N005 123.85(16) . . ?
C00B N006 N005 94.38(15) . . ?
C00B N006 C007 131.52(18) . . ?
C009 C007 N006 119.97(19) . . ?
C009 C007 C00C 121.5(2) . . ?
C00C C007 N006 118.49(19) . . ?
O001 C008 N005 107.41(17) . . ?
O003 C008 O001 127.7(2) . . ?
O003 C008 N005 124.74(19) . . ?
C007 C009 C00M 118.7(2) . . ?
C00D C00A C00F 119.2(2) . . ?
C00D C00A C00K 119.8(2) . . ?
C00K C00A C00F 121.0(2) . . ?
O002 C00B N006 132.3(2) . . ?
O002 C00B C00F 135.9(2) . . ?
N006 C00B C00F 91.73(16) . . ?
C00G C00C C007 118.8(2) . . ?
C00Q C00D C00A 120.5(2) . . ?
C00H C00E C00F 121.36(19) . . ?
C00H C00E C00J 118.8(2) . . ?
C00J C00E C00F 119.86(19) . . ?
N005 C00F C00B 84.44(15) . . ?
C00A C00F N005 110.63(16) . . ?
C00A C00F C00B 112.23(17) . . ?
C00A C00F C00E 115.99(17) . . ?
C00E C00F N005 115.58(17) . . ?
C00E C00F C00B 113.96(17) . . ?
C00I C00G C00C 120.5(2) . . ?
C00E C00H C00S 120.3(2) . . ?
C00G C00I C00M 120.0(2) . . ?
C00P C00J C00E 121.0(2) . . ?
C00N C00K C00A 120.1(2) . . ?
O001 C00L C00T 110.26(19) . . ?
C00I C00M C009 120.4(2) . . ?
C00O C00N C00K 118.2(2) . . ?
F004 C00O C00N 118.0(2) . . ?
F004 C00O C00Q 118.9(2) . . ?
C00Q C00O C00N 123.2(2) . . ?
C00R C00P C00J 119.7(2) . . ?
C00O C00Q C00D 118.3(2) . . ?
C00P C00R C00S 119.8(2) . . ?
C00R C00S C00H 120.4(2) . . ?

loop_
_geom_bond_atom_site_label_1
_geom_bond_atom_site_label_2
_geom_bond_distance
_geom_bond_site_symmetry_2
_geom_bond_publ_flag
O001 C008 1.330(3) . ?
O001 C00L 1.457(3) . ?
O002 C00B 1.201(3) . ?
O003 C008 1.195(3) . ?
F004 C00O 1.349(3) . ?
N005 N006 1.453(2) . ?
N005 C008 1.411(3) . ?
N005 C00F 1.532(3) . ?
N006 C007 1.415(3) . ?
N006 C00B 1.367(3) . ?
C007 C009 1.381(3) . ?
C007 C00C 1.384(3) . ?
C009 C00M 1.384(3) . ?
C00A C00D 1.384(3) . ?
C00A C00F 1.512(3) . ?
C00A C00K 1.387(3) . ?
C00B C00F 1.548(3) . ?
C00C C00G 1.381(3) . ?
C00D C00Q 1.379(3) . ?
C00E C00F 1.518(3) . ?
C00E C00H 1.382(3) . ?
C00E C00J 1.391(3) . ?
C00G C00I 1.378(3) . ?
C00H C00S 1.389(3) . ?
C00I C00M 1.383(3) . ?
C00J C00P 1.387(3) . ?
C00K C00N 1.385(3) . ?
C00L C00T 1.500(4) . ?
C00N C00O 1.370(4) . ?
C00O C00Q 1.364(4) . ?
C00P C00R 1.379(3) . ?
C00R C00S 1.382(4) . ?
